data_8101251
loop_
_publ_author_name
'Kempe, Rhett'
'Hillebrand, Gerhard'

_publ_section_title
;
Crystal structure of 1,1'-binaphthyl-2,2'-di(pyrid-2-ylamine), C~30~H~22~N~4~
;
_journal_issue 2
_journal_name_full 'Zeitschrift f\"ur Kristallographie - New Crystal Structures'
_journal_page_first 279
_journal_page_last 280
_journal_volume 215
_journal_year 2000
_chemical_formula_sum 'C30 H22 N4'
_chemical_formula_weight 438.52
_space_group_IT_number 20
_symmetry_cell_setting orthorhombic
_symmetry_space_group_name_Hall 'C 2c 2'
_symmetry_space_group_name_H-M 'C 2 2 21'
_cell_angle_alpha 90.00
_cell_angle_beta 90.00
_cell_angle_gamma 90.00
_cell_formula_units_Z 8
_cell_length_a 11.705(2)
_cell_length_b 13.185(3)
_cell_length_c 29.061(6)
_cell_measurement_temperature 293(2)
_cell_volume 4485.0(16)
_diffrn_ambient_temperature 293(2)
_exptl_crystal_density_diffrn 1.299
_refine_ls_R_factor_obs 0.0620
_refine_ls_wR_factor_obs 0.1350
_cod_database_code 8101251

loop_
_symmetry_equiv_pos_as_xyz
'x, y, z'
'-x, -y, z+1/2'
'-x, y, -z+1/2'
'x, -y, -z'
'x+1/2, y+1/2, z'
'-x+1/2, -y+1/2, z+1/2'
'-x+1/2, y+1/2, -z+1/2'
'x+1/2, -y+1/2, -z'

loop_
_atom_site_aniso_label
_atom_site_aniso_U_11
_atom_site_aniso_U_22
_atom_site_aniso_U_33
_atom_site_aniso_U_23
_atom_site_aniso_U_13
_atom_site_aniso_U_12
C1 0.038(2) 0.037(2) 0.049(3) 0.007(2) -0.004(2) -0.003(2)
C2 0.040(2) 0.040(2) 0.034(3) 0.002(2) 0.000(2) -0.003(2)
C3 0.036(2) 0.036(2) 0.037(3) 0.005(2) 0.000(2) 0.000(2)
C4 0.036(2) 0.046(3) 0.040(3) 0.005(2) -0.002(2) -0.003(2)
C6 0.056(3) 0.036(3) 0.049(3) 0.000(2) 0.009(2) 0.004(2)
C8 0.075(4) 0.061(4) 0.072(4) -0.019(3) 0.026(3) 0.008(3)
C9 0.106(5) 0.076(4) 0.067(4) -0.028(4) -0.002(4) 0.019(4)
C10 0.080(4) 0.101(5) 0.091(5) -0.040(4) -0.026(4) 0.021(4)
C11 0.049(3) 0.056(3) 0.053(3) -0.033(3) -0.020(3) 0.017(3)
C12 0.049(3) 0.052(3) 0.045(3) -0.002(3) 0.003(3) 0.003(2)
C13 0.059(3) 0.048(3) 0.052(4) -0.013(3) -0.001(3) 0.010(3)
C14 0.056(3) 0.050(3) 0.066(4) 0.000(3) 0.007(3) 0.012(3)
C15 0.045(3) 0.046(3) 0.062(4) 0.006(3) 0.000(3) 0.007(2)
C16 0.051(3) 0.051(3) 0.041(3) -0.003(2) -0.006(2) -0.003(2)
C17 0.041(3) 0.055(3) 0.046(3) 0.001(2) -0.010(2) 0.004(2)
C18 0.038(3) 0.062(3) 0.039(3) 0.005(3) -0.003(2) -0.004(2)
C20 0.050(3) 0.042(3) 0.036(3) 0.001(2) -0.004(2) -0.003(2)
C21 0.048(2) 0.040(2) 0.028(2) -0.005(2) -0.006(2) 0.006(2)
C22 0.040(2) 0.042(3) 0.035(3) -0.001(2) -0.004(2) 0.002(2)
C23 0.049(3) 0.037(3) 0.050(3) -0.001(2) -0.004(2) 0.003(2)
C24 0.067(4) 0.048(3) 0.058(4) 0.001(3) -0.011(3) -0.012(3)
C25 0.068(3) 0.060(4) 0.071(4) 0.009(3) -0.002(3) -0.027(3)
C26 0.081(4) 0.064(4) 0.055(4) -0.004(3) 0.006(3) -0.033(3)
C27 0.056(3) 0.052(3) 0.041(3) -0.004(3) 0.002(2) -0.008(3)
C29 0.088(4) 0.104(5) 0.044(4) 0.009(4) 0.009(3) -0.019(4)
C30 0.074(4) 0.094(5) 0.055(4) 0.016(4) 0.004(3) -0.024(4)
C31 0.066(4) 0.070(4) 0.072(5) 0.031(4) -0.003(3) -0.011(3)
C32 0.061(3) 0.053(3) 0.054(4) 0.010(3) -0.007(3) -0.004(3)
C33 0.070(3) 0.041(3) 0.046(3) -0.012(3) 0.000(3) 0.005(3)
C34 0.061(3) 0.047(3) 0.038(3) -0.008(2) 0.006(2) -0.001(2)
N1 0.043(2) 0.062(3) 0.047(3) -0.011(2) -0.002(2) 0.013(2)
N2 0.086(4) 0.070(3) 0.099(5) 0.000(3) 0.025(3) 0.007(3)
N3 0.066(3) 0.056(3) 0.034(2) -0.003(2) 0.003(2) -0.009(2)
N4 0.076(3) 0.081(3) 0.035(3) 0.003(2) 0.006(2) -0.022(3)

loop_
_atom_site_label
_atom_site_type_symbol
_atom_site_fract_x
_atom_site_fract_y
_atom_site_fract_z
_atom_site_U_iso_or_equiv
_atom_site_thermal_displace_type
_atom_site_occupancy
_atom_site_calc_flag
_atom_site_refinement_flags
_atom_site_disorder_group
C1 C 0.2437(4) 0.7020(3) 0.2805(2) 0.0412(11) Uani 1 d . .
C2 C 0.1450(4) 0.7055(3) 0.2528(2) 0.0378(11) Uani 1 d . .
C3 C 0.0521(3) 0.7702(3) 0.2643(2) 0.0361(11) Uani 1 d . .
C4 C 0.0600(4) 0.8288(3) 0.3041(2) 0.0404(12) Uani 1 d . .
C6 C -0.0564(4) 0.9497(3) 0.3540(2) 0.0470(13) Uani 1 d . .
C8 C -0.1920(5) 1.0430(4) 0.3982(2) 0.070(2) Uani 1 d . .
H8 H -0.2660(5) 1.0653(4) 0.4041(2) 0.112(25) Uiso 1 calc R .
C9 C -0.1054(6) 1.0700(5) 0.4267(2) 0.083(2) Uani 1 d . .
H9 H -0.1188(6) 1.1104(5) 0.4524(2) 0.114(25) Uiso 1 calc R .
C10 C 0.0016(6) 1.0365(5) 0.4166(2) 0.091(2) Uani 1 d . .
H10 H 0.0605(6) 1.0558(5) 0.4362(2) 0.181(39) Uiso 1 calc R .
C11 C 0.0286(4) 0.9777(4) 0.3806(2) 0.0525(14) Uani 1 d . .
H11 H 0.1034(4) 0.9579(4) 0.3747(2) 0.478(117) Uiso 1 calc R .
C12 C 0.1415(4) 0.6411(3) 0.2138(2) 0.0487(12) Uani 1 d . .
H12 H 0.0778(4) 0.6421(3) 0.1946(2) 0.077(18) Uiso 1 calc R .
C13 C 0.2308(4) 0.5775(4) 0.2039(2) 0.0529(13) Uani 1 d . .
H13 H 0.2266(4) 0.5354(4) 0.1782(2) 0.069(16) Uiso 1 calc R .
C14 C 0.3282(4) 0.5750(4) 0.2318(2) 0.0573(14) Uani 1 d . .
H14 H 0.3880(4) 0.5313(4) 0.2246(2) 0.131(27) Uiso 1 calc R .
C15 C 0.3356(4) 0.6360(3) 0.2693(2) 0.0508(13) Uani 1 d . .
H15 H 0.4007(4) 0.6346(3) 0.2876(2) 0.105(22) Uiso 1 calc R .
C16 C 0.1599(4) 0.8264(4) 0.3315(2) 0.0476(12) Uani 1 d . .
H16 H 0.1646(4) 0.8673(4) 0.3575(2) 0.106(23) Uiso 1 calc R .
C17 C 0.2497(4) 0.7645(3) 0.3203(2) 0.0471(12) Uani 1 d . .
H17 H 0.3146(4) 0.7633(3) 0.3387(2) 0.075(18) Uiso 1 calc R .
C18 C -0.0053(4) 0.4169(4) 0.1092(2) 0.0463(12) Uani 1 d . .
C20 C 0.0954(4) 0.5425(3) 0.0570(2) 0.0428(12) Uani 1 d . .
C21 C 0.1555(4) 0.5448(3) 0.0162(2) 0.0386(10) Uani 1 d . .
C22 C 0.2193(4) 0.6334(3) 0.0050(2) 0.0392(11) Uani 1 d . .
C23 C 0.2163(4) 0.7177(3) 0.0349(2) 0.0454(13) Uani 1 d . .
C24 C 0.2802(4) 0.8071(4) 0.0233(2) 0.0578(14) Uani 1 d . .
H24 H 0.2775(4) 0.8636(4) 0.0424(2) 0.115(26) Uiso 1 calc R .
C25 C 0.3442(5) 0.8093(4) -0.0155(2) 0.067(2) Uani 1 d . .
H25 H 0.3850(5) 0.8677(4) -0.0227(2) 0.101(21) Uiso 1 calc R .
C26 C 0.3499(5) 0.7256(4) -0.0448(2) 0.067(2) Uani 1 d . .
H26 H 0.3959(5) 0.7273(4) -0.0708(2) 0.097(22) Uiso 1 calc R .
C27 C 0.2876(4) 0.6416(4) -0.0348(2) 0.0496(13) Uani 1 d . .
H27 H 0.2901(4) 0.5870(4) -0.0551(2) 0.049(14) Uiso 1 calc R .
C29 C -0.0505(5) 0.4364(5) 0.1850(2) 0.079(2) Uani 1 d . .
H29 H -0.0552(5) 0.4789(5) 0.2105(2) 0.091(21) Uiso 1 calc R .
C30 C -0.0831(5) 0.3371(5) 0.1902(2) 0.074(2) Uani 1 d . .
H30 H -0.1096(5) 0.3123(5) 0.2182(2) 0.081(19) Uiso 1 calc R .
C31 C -0.0748(5) 0.2761(5) 0.1522(2) 0.069(2) Uani 1 d . .
H31 H -0.0965(5) 0.2084(5) 0.1543(2) 0.118(26) Uiso 1 calc R .
C32 C -0.0357(4) 0.3125(4) 0.1115(2) 0.0561(14) Uani 1 d . .
H32 H -0.0289(4) 0.2705(4) 0.0859(2) 0.064(17) Uiso 1 calc R .
C33 C 0.1526(4) 0.7121(4) 0.0756(2) 0.0525(13) Uani 1 d . .
H33 H 0.1506(4) 0.7675(4) 0.0954(2) 0.057(14) Uiso 1 calc R .
C34 C 0.0934(4) 0.6263(4) 0.0866(2) 0.0488(13) Uani 1 d . .
H34 H 0.0516(4) 0.6235(4) 0.1138(2) 0.049(14) Uiso 1 calc R .
N1 N -0.0349(4) 0.8885(3) 0.3159(2) 0.0504(11) Uani 1 d . .
HN1 H -0.0939(45) 0.8796(37) 0.2977(20) 0.073(19) Uiso 1 d . .
N2 N -0.1699(5) 0.9813(4) 0.3599(2) 0.085(2) Uani 1 d . .
N3 N 0.0335(4) 0.4521(3) 0.06741(15) 0.0521(11) Uani 1 d . .
HN3 H 0.0334(41) 0.4140(36) 0.0398(19) 0.070(17) Uiso 1 d . .
N4 N -0.0122(4) 0.4759(3) 0.14534(15) 0.0639(13) Uani 1 d . .

loop_
_geom_bond_atom_site_label_1
_geom_bond_atom_site_label_2
_geom_bond_distance
_geom_bond_site_symmetry_2
_geom_bond_publ_flag
C1 C2 1.408(6) . ?
C1 C15 1.422(6) . ?
C1 C17 1.422(7) . ?
C2 C3 1.422(6) . ?
C2 C12 1.417(6) . ?
C3 C4 1.394(6) . ?
C3 C3 1.476(8) 3 ?
C4 N1 1.405(6) . ?
C4 C16 1.417(6) . ?
C6 C11 1.312(6) . ?
C6 N1 1.392(6) . ?
C6 N2 1.404(6) . ?
C8 C9 1.357(9) . ?
C8 N2 1.401(8) . ?
C9 C10 1.360(8) . ?
C10 C11 1.341(8) . ?
C12 C13 1.370(6) . ?
C13 C14 1.400(7) . ?
C14 C15 1.357(7) . ?
C16 C17 1.371(6) . ?
C18 N4 1.308(7) . ?
C18 N3 1.379(6) . ?
C18 C32 1.423(7) . ?
C20 C21 1.379(6) . ?
C20 C34 1.401(6) . ?
C20 N3 1.427(6) . ?
C21 C22 1.424(6) . ?
C21 C21 1.511(8) 4_565 ?
C22 C27 1.411(7) . ?
C22 C23 1.412(6) . ?
C23 C33 1.399(7) . ?
C23 C24 1.436(6) . ?
C24 C25 1.352(8) . ?
C25 C26 1.396(8) . ?
C26 C27 1.357(7) . ?
C29 N4 1.342(7) . ?
C29 C30 1.372(8) . ?
C30 C31 1.369(9) . ?
C31 C32 1.354(8) . ?
C33 C34 1.365(7) . ?
